data_4030087
loop_
_publ_author_name
'Nunes, Sandra C. C.'
'Lopes, Susana M. M.'
'Gomes, Clara S. B.'
'Lemos, Am\'erico'
'Pais, Alberto A. C. C.'
'Pinho E Melo, Teresa M V D'

_publ_section_title
;
 Reactions of Nitrosoalkenes with Dipyrromethanes and Pyrroles: Insight
 into the Mechanistic Pathway.
;
_journal_issue 21
_journal_name_full 'The Journal of organic chemistry'
_journal_page_first 10456
_journal_paper_doi 10.1021/jo502095k
_journal_volume 79
_journal_year 2014
_chemical_formula_moiety 'C14 H15 Br N2 O, H2 O'
_chemical_formula_sum 'C14 H17 Br N2 O2'
_chemical_formula_weight 325.21
_chemical_name_systematic
;     
2-(4-bromophenyl)-3a,5-dimethyl-
-3,3a,6,6a-tetrahydropyrrolo[3,2-b]pyrrole 1-oxide
;
_space_group_IT_number 14
_symmetry_cell_setting monoclinic
_symmetry_Int_Tables_number 14
_symmetry_space_group_name_Hall '-P 2yn'
_symmetry_space_group_name_H-M 'P 1 21/n 1'
_atom_sites_solution_hydrogens geom
_atom_sites_solution_primary direct
_atom_sites_solution_secondary difmap
_audit_creation_method SHELXL-97
_cell_angle_alpha 90.00
_cell_angle_beta 95.621(10)
_cell_angle_gamma 90.00
_cell_formula_units_Z 4
_cell_length_a 7.5819(12)
_cell_length_b 11.1103(17)
_cell_length_c 16.530(3)
_cell_measurement_reflns_used 775
_cell_measurement_temperature 150(2)
_cell_measurement_theta_max 19.01
_cell_measurement_theta_min 3.08
_cell_volume 1385.7(4)
_computing_cell_refinement 'Bruker SAINT'
_computing_data_collection 'Bruker APEX2'
_computing_data_reduction 'Bruker SAINT'
_computing_molecular_graphics ORTEP
_computing_publication_material enCIFer
_computing_structure_refinement 'SHELXL-97 (Sheldrick, 2008)'
_computing_structure_solution SIR2004
_diffrn_ambient_temperature 150(2)
_diffrn_measured_fraction_theta_full 0.978
_diffrn_measured_fraction_theta_max 0.978
_diffrn_measurement_device_type 'Bruker APEX-II CCD'
_diffrn_measurement_method '\f and \w scans'
_diffrn_radiation_monochromator graphite
_diffrn_radiation_probe x-ray
_diffrn_radiation_type MoK\a
_diffrn_radiation_wavelength 0.71073
_diffrn_reflns_av_R_equivalents 0.1365
_diffrn_reflns_av_sigmaI/netI 0.1375
_diffrn_reflns_limit_h_max 7
_diffrn_reflns_limit_h_min -9
_diffrn_reflns_limit_k_max 13
_diffrn_reflns_limit_k_min -13
_diffrn_reflns_limit_l_max 20
_diffrn_reflns_limit_l_min -20
_diffrn_reflns_number 11044
_diffrn_reflns_theta_full 25.68
_diffrn_reflns_theta_max 25.68
_diffrn_reflns_theta_min 2.86
_diffrn_source 'fine-focus sealed tube'
_exptl_absorpt_coefficient_mu 2.966
_exptl_absorpt_correction_T_max 0.7558
_exptl_absorpt_correction_T_min 0.3833
_exptl_absorpt_correction_type multi-scan
_exptl_absorpt_process_details 'SADABS (Sheldrick, 1996)'
_exptl_crystal_colour colourless
_exptl_crystal_density_diffrn 1.559
_exptl_crystal_density_method 'not measured'
_exptl_crystal_description 'irregular plate'
_exptl_crystal_F_000 664
_exptl_crystal_size_max 0.40
_exptl_crystal_size_mid 0.28
_exptl_crystal_size_min 0.10
_refine_diff_density_max 0.708
_refine_diff_density_min -0.980
_refine_diff_density_rms 0.116
_refine_ls_extinction_method none
_refine_ls_goodness_of_fit_ref 1.005
_refine_ls_hydrogen_treatment mixed
_refine_ls_matrix_type full
_refine_ls_number_parameters 182
_refine_ls_number_reflns 2584
_refine_ls_number_restraints 0
_refine_ls_restrained_S_all 1.005
_refine_ls_R_factor_all 0.1417
_refine_ls_R_factor_gt 0.0608
_refine_ls_shift/su_max 0.000
_refine_ls_shift/su_mean 0.000
_refine_ls_structure_factor_coef Fsqd
_refine_ls_weighting_details 'calc w=1/[\s^2^(Fo^2^)+(0.0200P)^2^+0.0000P] where P=(Fo^2^+2Fc^2^)/3'
_refine_ls_weighting_scheme calc
_refine_ls_wR_factor_gt 0.0813
_refine_ls_wR_factor_ref 0.0915
_reflns_number_gt 1418
_reflns_number_total 2584
_reflns_threshold_expression >2\s(I)
_cod_data_source_file jo502095k_si_002.cif
_cod_data_source_block 18
_cod_depositor_comments 'Adding full bibliography for 4030086--4030087.cif.'
_cod_original_cell_volume 1385.8(4)
_cod_original_sg_symbol_H-M 'P 21/n'
_cod_database_code 4030087

loop_
_symmetry_equiv_pos_as_xyz
'x, y, z'
'-x+1/2, y+1/2, -z+1/2'
'-x, -y, -z'
'x-1/2, -y-1/2, z-1/2'

loop_
_atom_site_label
_atom_site_type_symbol
_atom_site_fract_x
_atom_site_fract_y
_atom_site_fract_z
_atom_site_U_iso_or_equiv
_atom_site_adp_type
_atom_site_occupancy
_atom_site_symmetry_multiplicity
_atom_site_calc_flag
_atom_site_refinement_flags
Br16 Br 0.33049(8) 0.25920(5) 0.40971(4) 0.0369(2) Uani 1 1 d .
O7 O 0.1769(5) -0.3548(3) 0.4627(2) 0.0344(11) Uani 1 1 d .
N1 N 0.1731(6) -0.3276(4) 0.5380(3) 0.0234(12) Uani 1 1 d .
N4 N 0.3560(6) -0.4066(3) 0.7125(2) 0.0243(11) Uani 1 1 d .
C2 C 0.1921(6) -0.2218(4) 0.5734(3) 0.0191(13) Uani 1 1 d .
C3 C 0.1735(7) -0.2311(4) 0.6623(3) 0.0262(14) Uani 1 1 d .
H3A H 0.0612 -0.1938 0.6754 0.031 Uiso 1 1 calc R
H3B H 0.2735 -0.1903 0.6943 0.031 Uiso 1 1 calc R
C3A C 0.1745(7) -0.3676(4) 0.6812(3) 0.0230(14) Uani 1 1 d .
C5 C 0.4101(7) -0.4893(4) 0.6673(3) 0.0248(14) Uani 1 1 d .
C6 C 0.2839(7) -0.5232(4) 0.5947(3) 0.0325(16) Uani 1 1 d .
H6B H 0.2335 -0.6045 0.6011 0.039 Uiso 1 1 calc R
H6A H 0.3426 -0.5203 0.5438 0.039 Uiso 1 1 calc R
C6A C 0.1431(7) -0.4265(4) 0.5961(3) 0.0245(14) Uani 1 1 d .
H6 H 0.0210 -0.4607 0.5860 0.029 Uiso 1 1 calc R
C8 C 0.0459(7) -0.4039(4) 0.7403(3) 0.0294(15) Uani 1 1 d .
H8B H 0.0409 -0.4919 0.7435 0.044 Uiso 1 1 calc R
H8A H -0.0720 -0.3725 0.7220 0.044 Uiso 1 1 calc R
H8C H 0.0849 -0.3711 0.7942 0.044 Uiso 1 1 calc R
C9 C 0.5841(7) -0.5514(4) 0.6856(3) 0.0369(16) Uani 1 1 d .
H9C H 0.6467 -0.5170 0.7349 0.055 Uiso 1 1 calc R
H9A H 0.6558 -0.5406 0.6399 0.055 Uiso 1 1 calc R
H9B H 0.5641 -0.6375 0.6939 0.055 Uiso 1 1 calc R
C11 C 0.2230(7) -0.1097(4) 0.5316(3) 0.0193(13) Uani 1 1 d .
C12 C 0.2848(7) -0.1051(4) 0.4546(3) 0.0224(13) Uani 1 1 d .
H12 H 0.3052 -0.1780 0.4269 0.027 Uiso 1 1 calc R
C13 C 0.3165(7) 0.0039(4) 0.4182(3) 0.0268(14) Uani 1 1 d .
H13 H 0.3601 0.0066 0.3663 0.032 Uiso 1 1 calc R
C14 C 0.2836(7) 0.1091(4) 0.4591(3) 0.0225(13) Uani 1 1 d .
C15 C 0.2208(7) 0.1086(4) 0.5342(3) 0.0255(14) Uani 1 1 d .
H15 H 0.1986 0.1820 0.5609 0.031 Uiso 1 1 calc R
C16 C 0.1904(7) -0.0015(4) 0.5704(3) 0.0229(14) Uani 1 1 d .
H16 H 0.1469 -0.0031 0.6224 0.027 Uiso 1 1 calc R
O1 O 0.4803(8) -0.2088(4) 0.8170(3) 0.0716(19) Uani 1 1 d .
H1B H 0.548(7) -0.210(5) 0.856(3) 0.05(2) Uiso 1 1 d .
H1A H 0.498(9) -0.281(6) 0.794(4) 0.10(3) Uiso 1 1 d .

loop_
_atom_site_aniso_label
_atom_site_aniso_U_11
_atom_site_aniso_U_22
_atom_site_aniso_U_33
_atom_site_aniso_U_23
_atom_site_aniso_U_13
_atom_site_aniso_U_12
Br16 0.0383(4) 0.0278(3) 0.0444(3) 0.0141(3) 0.0031(3) -0.0039(3)
O7 0.054(3) 0.029(2) 0.020(2) -0.0074(18) 0.001(2) -0.0074(19)
N1 0.028(3) 0.021(3) 0.020(3) 0.002(2) -0.006(2) -0.003(2)
N4 0.029(3) 0.019(2) 0.026(3) 0.003(2) 0.004(2) 0.000(2)
C2 0.017(3) 0.020(3) 0.020(3) 0.003(2) -0.001(3) -0.001(2)
C3 0.036(3) 0.015(3) 0.027(3) 0.003(3) -0.002(3) -0.004(3)
C3A 0.030(4) 0.018(3) 0.020(3) 0.004(2) 0.001(3) -0.005(3)
C5 0.029(4) 0.021(3) 0.025(3) 0.011(3) 0.004(3) -0.005(3)
C6 0.049(4) 0.017(3) 0.034(4) -0.004(3) 0.012(3) 0.000(3)
C6A 0.021(4) 0.025(3) 0.027(3) 0.006(3) 0.002(3) -0.006(3)
C8 0.030(4) 0.028(3) 0.032(4) 0.005(3) 0.007(3) 0.001(3)
C9 0.045(4) 0.029(3) 0.039(4) 0.008(3) 0.016(4) 0.004(3)
C11 0.016(3) 0.022(3) 0.018(3) -0.002(2) -0.003(3) 0.000(3)
C12 0.019(4) 0.023(3) 0.025(3) -0.004(3) 0.002(3) -0.002(3)
C13 0.025(4) 0.030(3) 0.026(3) 0.000(3) 0.004(3) -0.001(3)
C14 0.021(4) 0.021(3) 0.025(3) 0.011(3) 0.001(3) -0.010(3)
C15 0.023(4) 0.021(3) 0.032(3) -0.002(3) 0.001(3) 0.000(3)
C16 0.025(4) 0.026(3) 0.018(3) 0.000(2) 0.003(3) -0.006(3)
O1 0.109(5) 0.036(3) 0.060(4) -0.011(3) -0.042(3) 0.012(3)

loop_
_atom_type_symbol
_atom_type_description
_atom_type_scat_dispersion_real
_atom_type_scat_dispersion_imag
_atom_type_scat_source
C C 0.0033 0.0016 'International Tables Vol C Tables 4.2.6.8 and 6.1.1.4'
H H 0.0000 0.0000 'International Tables Vol C Tables 4.2.6.8 and 6.1.1.4'
N N 0.0061 0.0033 'International Tables Vol C Tables 4.2.6.8 and 6.1.1.4'
O O 0.0106 0.0060 'International Tables Vol C Tables 4.2.6.8 and 6.1.1.4'
Br Br -0.2901 2.4595 'International Tables Vol C Tables 4.2.6.8 and 6.1.1.4'

loop_
_geom_angle_atom_site_label_1
_geom_angle_atom_site_label_2
_geom_angle_atom_site_label_3
_geom_angle
O7 N1 C2 129.1(4)
O7 N1 C6A 118.0(4)
C2 N1 C6A 113.0(4)
C5 N4 C3A 110.3(4)
N1 C2 C11 124.8(4)
N1 C2 C3 111.0(4)
C11 C2 C3 124.2(4)
C2 C3 C3A 105.5(4)
C2 C3 H3A 110.6
C3A C3 H3A 110.6
C2 C3 H3B 110.6
C3A C3 H3B 110.6
H3A C3 H3B 108.8
N4 C3A C8 109.5(4)
N4 C3A C3 110.0(4)
C8 C3A C3 113.8(4)
N4 C3A C6A 104.3(4)
C8 C3A C6A 115.2(4)
C3 C3A C6A 103.5(4)
N4 C5 C9 122.9(5)
N4 C5 C6 115.5(5)
C9 C5 C6 121.6(5)
C5 C6 C6A 101.8(4)
C5 C6 H6B 111.4
C6A C6 H6B 111.4
C5 C6 H6A 111.4
C6A C6 H6A 111.4
H6B C6 H6A 109.3
N1 C6A C6 111.2(5)
N1 C6A C3A 104.7(4)
C6 C6A C3A 105.5(4)
N1 C6A H6 111.7
C6 C6A H6 111.7
C3A C6A H6 111.7
C3A C8 H8B 109.5
C3A C8 H8A 109.5
H8B C8 H8A 109.5
C3A C8 H8C 109.5
H8B C8 H8C 109.5
H8A C8 H8C 109.5
C5 C9 H9C 109.5
C5 C9 H9A 109.5
H9C C9 H9A 109.5
C5 C9 H9B 109.5
H9C C9 H9B 109.5
H9A C9 H9B 109.5
C16 C11 C12 118.5(5)
C16 C11 C2 118.4(5)
C12 C11 C2 123.1(5)
C13 C12 C11 121.0(5)
C13 C12 H12 119.5
C11 C12 H12 119.5
C14 C13 C12 118.6(5)
C14 C13 H13 120.7
C12 C13 H13 120.7
C15 C14 C13 122.2(5)
C15 C14 Br16 119.1(4)
C13 C14 Br16 118.6(4)
C14 C15 C16 118.7(5)
C14 C15 H15 120.7
C16 C15 H15 120.7
C15 C16 C11 121.0(5)
C15 C16 H16 119.5
C11 C16 H16 119.5
H1B O1 H1A 103(6)

loop_
_geom_bond_atom_site_label_1
_geom_bond_atom_site_label_2
_geom_bond_distance
Br16 C14 1.906(5)
O7 N1 1.284(5)
N1 C2 1.314(5)
N1 C6A 1.491(6)
N4 C5 1.277(6)
N4 C3A 1.486(6)
C2 C11 1.454(6)
C2 C3 1.494(6)
C3 C3A 1.548(6)
C3 H3A 0.9900
C3 H3B 0.9900
C3A C8 1.502(7)
C3A C6A 1.549(6)
C5 C9 1.493(7)
C5 C6 1.507(6)
C6 C6A 1.516(6)
C6 H6B 0.9900
C6 H6A 0.9900
C6A H6 1.0000
C8 H8B 0.9800
C8 H8A 0.9800
C8 H8C 0.9800
C9 H9C 0.9800
C9 H9A 0.9800
C9 H9B 0.9800
C11 C16 1.396(6)
C11 C12 1.400(7)
C12 C13 1.384(6)
C12 H12 0.9500
C13 C14 1.384(6)
C13 H13 0.9500
C14 C15 1.372(7)
C15 C16 1.391(6)
C15 H15 0.9500
C16 H16 0.9500
O1 H1B 0.79(5)
O1 H1A 0.90(6)

loop_
_geom_torsion_atom_site_label_1
_geom_torsion_atom_site_label_2
_geom_torsion_atom_site_label_3
_geom_torsion_atom_site_label_4
_geom_torsion
O7 N1 C2 C11 -0.2(9)
C6A N1 C2 C11 179.9(5)
O7 N1 C2 C3 178.5(5)
C6A N1 C2 C3 -1.4(6)
N1 C2 C3 C3A 10.6(6)
C11 C2 C3 C3A -170.7(5)
C5 N4 C3A C8 112.4(5)
C5 N4 C3A C3 -121.8(4)
C5 N4 C3A C6A -11.3(5)
C2 C3 C3A N4 96.2(5)
C2 C3 C3A C8 -140.5(4)
C2 C3 C3A C6A -14.7(5)
C3A N4 C5 C9 -176.7(5)
C3A N4 C5 C6 1.7(6)
N4 C5 C6 C6A 8.8(6)
C9 C5 C6 C6A -172.8(5)
O7 N1 C6A C6 58.2(6)
C2 N1 C6A C6 -121.9(5)
O7 N1 C6A C3A 171.7(4)
C2 N1 C6A C3A -8.4(6)
C5 C6 C6A N1 98.2(5)
C5 C6 C6A C3A -14.8(5)
N4 C3A C6A N1 -101.2(4)
C8 C3A C6A N1 138.8(4)
C3 C3A C6A N1 13.9(5)
N4 C3A C6A C6 16.2(5)
C8 C3A C6A C6 -103.8(5)
C3 C3A C6A C6 131.3(4)
N1 C2 C11 C16 161.9(5)
C3 C2 C11 C16 -16.6(8)
N1 C2 C11 C12 -18.5(8)
C3 C2 C11 C12 163.0(5)
C16 C11 C12 C13 1.3(8)
C2 C11 C12 C13 -178.3(5)
C11 C12 C13 C14 -0.9(8)
C12 C13 C14 C15 0.0(8)
C12 C13 C14 Br16 179.1(4)
C13 C14 C15 C16 0.4(8)
Br16 C14 C15 C16 -178.7(4)
C14 C15 C16 C11 0.0(8)
C12 C11 C16 C15 -0.9(8)
C2 C11 C16 C15 178.7(5)
